data_4339994
loop_
_publ_author_name
'Richtera, Lukas'
'Jancik, Vojtech'
'Mart\'inez-Otero, Diego'
'Pokluda, Ales'
'Zak, Zdirad'
'Taraba, Jan'
'Touzin, Jiri'

_publ_section_title
;
 Taming the Oxidative Power of SeO3 in 1,4-Dioxane, Isolation of Two New
 Isomers of Mixed-Valence Selenium Oxides, and Two Unprecedented Cyclic
 Esters of Selenic Acid.
;
_journal_issue 13
_journal_name_full 'Inorganic chemistry'
_journal_page_first 6569
_journal_page_last 6577
_journal_paper_doi 10.1021/ic500137z
_journal_volume 53
_journal_year 2014
_chemical_formula_moiety 'Cl16 Se4'
_chemical_formula_sum 'Cl16 Se4'
_chemical_formula_weight 883.04
_chemical_name_systematic
; 
 ? 
;
_space_group_crystal_system monoclinic
_space_group_IT_number 15
_space_group_name_Hall '-C 2yc'
_space_group_name_H-M_alt 'C 1 2/c 1'
_symmetry_space_group_name_Hall '-C 2yc'
_symmetry_space_group_name_H-M 'C 1 2/c 1'
_atom_sites_solution_primary direct
_atom_sites_solution_secondary difmap
_audit_creation_method SHELXL-2013
_cell_angle_alpha 90
_cell_angle_beta 117.01(3)
_cell_angle_gamma 90
_cell_formula_units_Z 4
_cell_length_a 16.287(3)
_cell_length_b 9.765(2)
_cell_length_c 14.746(3)
_cell_measurement_reflns_used 1876
_cell_measurement_temperature 123(2)
_cell_measurement_theta_max 25.355
_cell_measurement_theta_min 4.31
_cell_volume 2089.4(9)
_computing_cell_refinement '1.166 CrysAlis166'
_computing_data_collection '1.166 CrysAlis166'
_computing_data_reduction '1.166 CrysAlis166'
_computing_molecular_graphics 'Gretep and POV-Ray'
_computing_publication_material 'Bruker SHELXTL'
_computing_structure_refinement 'SHELXL-2013 (Sheldrick, 2013)'
_computing_structure_solution 'SHELXT (Sheldrick, 2013)'
_diffrn_ambient_temperature 123(2)
_diffrn_measured_fraction_theta_full 0.980
_diffrn_measured_fraction_theta_max 0.981
_diffrn_measurement_device_type 'KM4CCD/SAPPHIRE CCD'
_diffrn_measurement_method '\w scans'
_diffrn_radiation_type MoK\a
_diffrn_radiation_wavelength 0.71073
_diffrn_reflns_av_R_equivalents 0.1039
_diffrn_reflns_av_unetI/netI 0.0607
_diffrn_reflns_Laue_measured_fraction_full 0.980
_diffrn_reflns_Laue_measured_fraction_max 0.981
_diffrn_reflns_limit_h_max 19
_diffrn_reflns_limit_h_min -18
_diffrn_reflns_limit_k_max 8
_diffrn_reflns_limit_k_min -11
_diffrn_reflns_limit_l_max 17
_diffrn_reflns_limit_l_min -17
_diffrn_reflns_number 5402
_diffrn_reflns_point_group_measured_fraction_full 0.980
_diffrn_reflns_point_group_measured_fraction_max 0.981
_diffrn_reflns_theta_full 25.242
_diffrn_reflns_theta_max 25.355
_diffrn_reflns_theta_min 4.310
_diffrn_source 'Sealed tube'
_exptl_absorpt_coefficient_mu 9.053
_exptl_absorpt_correction_T_max 0.23
_exptl_absorpt_correction_T_min 0.09
_exptl_absorpt_correction_type multi-scan
_exptl_absorpt_process_details '11.08.00 CrysAlis166'
_exptl_crystal_colour colourless
_exptl_crystal_density_diffrn 2.807
_exptl_crystal_description prism
_exptl_crystal_F_000 1632
_exptl_crystal_size_max 0.500
_exptl_crystal_size_mid 0.500
_exptl_crystal_size_min 0.200
_refine_diff_density_max 2.680
_refine_diff_density_min -1.302
_refine_diff_density_rms 0.296
_refine_ls_extinction_coef 0.00095(17)
_refine_ls_extinction_expression Fc^*^=kFc[1+0.001xFc^2^\l^3^/sin(2\q)]^-1/4^
_refine_ls_extinction_method SHELXL
_refine_ls_goodness_of_fit_ref 1.148
_refine_ls_hydrogen_treatment undef
_refine_ls_matrix_type full
_refine_ls_number_parameters 92
_refine_ls_number_reflns 1876
_refine_ls_number_restraints 0
_refine_ls_restrained_S_all 1.148
_refine_ls_R_factor_all 0.0493
_refine_ls_R_factor_gt 0.0481
_refine_ls_shift/su_max 0.000
_refine_ls_shift/su_mean 0.000
_refine_ls_structure_factor_coef Fsqd
_refine_ls_weighting_details
; 
 w=1/[\s^2^(Fo^2^)+(0.0845P)^2^+14.4616P] 
 where P=(Fo^2^+2Fc^2^)/3 
;
_refine_ls_weighting_scheme calc
_refine_ls_wR_factor_gt 0.1367
_refine_ls_wR_factor_ref 0.1379
_reflns_Friedel_coverage 0.000
_reflns_number_gt 1789
_reflns_number_total 1876
_reflns_threshold_expression 'I > 2\s(I)'
_cod_data_source_file ic500137z_si_002.cif
_cod_data_source_block SeCl4
_cod_depositor_comments 'Adding full bibliography for 4339987--4339996.cif.'
_cod_database_code 4339994
_shelx_space_group_comment
; 
The symmetry employed for this shelxl refinement is uniquely defined 
by the following loop, which should always be used as a source of 
symmetry information in preference to the above space-group names. 
They are only intended as comments. 
;
_shelx_estimated_absorpt_t_min 0.093
_shelx_estimated_absorpt_t_max 0.265
_shelxl_version_number 2013-2

loop_
_space_group_symop_operation_xyz
'x, y, z'
'-x, y, -z+1/2'
'x+1/2, y+1/2, z'
'-x+1/2, y+1/2, -z+1/2'
'-x, -y, -z'
'x, -y, z-1/2'
'-x+1/2, -y+1/2, -z'
'x+1/2, -y+1/2, z-1/2'

loop_
_atom_site_label
_atom_site_type_symbol
_atom_site_fract_x
_atom_site_fract_y
_atom_site_fract_z
_atom_site_U_iso_or_equiv
_atom_site_adp_type
_atom_site_occupancy
_atom_site_site_symmetry_order
_atom_site_calc_flag
Se1 Se -0.00258(4) 0.26802(5) 0.60969(4) 0.0052(2) Uani 1 1 d
Se2 Se 0.14082(4) -0.02604(5) 0.81817(4) 0.0061(2) Uani 1 1 d
Cl1 Cl -0.00082(9) -0.01237(15) 0.62498(10) 0.0075(3) Uani 1 1 d
Cl2 Cl 0.13234(10) 0.25424(15) 0.81548(11) 0.0085(4) Uani 1 1 d
Cl3 Cl 0.10633(11) 0.25524(14) 0.56509(11) 0.0109(4) Uani 1 1 d
Cl4 Cl -0.11530(11) 0.25633(15) 0.45839(11) 0.0118(4) Uani 1 1 d
Cl5 Cl -0.00136(11) 0.48993(15) 0.62350(12) 0.0128(4) Uani 1 1 d
Cl6 Cl 0.12935(12) -0.24945(16) 0.80935(13) 0.0167(4) Uani 1 1 d
Cl7 Cl 0.23884(11) -0.01248(17) 0.75691(12) 0.0155(4) Uani 1 1 d
Cl8 Cl 0.24090(11) -0.02163(16) 0.97801(12) 0.0144(4) Uani 1 1 d

loop_
_atom_site_aniso_label
_atom_site_aniso_U_11
_atom_site_aniso_U_22
_atom_site_aniso_U_33
_atom_site_aniso_U_23
_atom_site_aniso_U_13
_atom_site_aniso_U_12
Se1 0.0073(4) 0.0041(4) 0.0046(4) 0.00039(17) 0.0031(3) -0.00003(18)
Se2 0.0059(4) 0.0062(4) 0.0065(4) 0.00176(18) 0.0031(3) 0.00214(19)
Cl1 0.0093(8) 0.0073(7) 0.0060(7) -0.0017(5) 0.0035(6) 0.0001(5)
Cl2 0.0080(7) 0.0102(7) 0.0073(7) -0.0002(4) 0.0035(6) -0.0014(5)
Cl3 0.0105(8) 0.0141(8) 0.0115(7) -0.0017(5) 0.0079(6) -0.0025(5)
Cl4 0.0109(8) 0.0154(8) 0.0062(7) 0.0000(5) 0.0012(6) 0.0024(5)
Cl5 0.0215(9) 0.0063(8) 0.0131(7) 0.0005(5) 0.0100(7) 0.0001(5)
Cl6 0.0213(9) 0.0072(8) 0.0209(9) 0.0031(5) 0.0089(7) 0.0042(6)
Cl7 0.0115(8) 0.0232(9) 0.0164(8) 0.0037(6) 0.0104(7) 0.0050(6)
Cl8 0.0108(8) 0.0214(8) 0.0071(7) 0.0036(6) 0.0007(6) 0.0024(6)

loop_
_atom_type_symbol
_atom_type_description
_atom_type_scat_dispersion_real
_atom_type_scat_dispersion_imag
_atom_type_scat_source
Cl Cl 0.1484 0.1585 'International Tables Vol C Tables 4.2.6.8 and 6.1.1.4'
Se Se -0.0929 2.2259 'International Tables Vol C Tables 4.2.6.8 and 6.1.1.4'

loop_
_geom_angle_atom_site_label_1
_geom_angle_atom_site_label_2
_geom_angle_atom_site_label_3
_geom_angle
_geom_angle_site_symmetry_1
_geom_angle_site_symmetry_3
Cl4 Se1 Cl3 96.50(7) . .
Cl4 Se1 Cl5 96.72(6) . .
Cl3 Se1 Cl5 96.45(6) . .
Cl4 Se1 Cl1 90.25(5) . .
Cl3 Se1 Cl1 89.31(5) . .
Cl5 Se1 Cl1 170.38(5) . .
Cl4 Se1 Cl2 87.98(6) . 2_556
Cl3 Se1 Cl2 172.25(5) . 2_556
Cl5 Se1 Cl2 89.28(5) . 2_556
Cl1 Se1 Cl2 84.33(4) . 2_556
Cl4 Se1 Cl2 171.95(5) . .
Cl3 Se1 Cl2 88.78(6) . .
Cl5 Se1 Cl2 88.70(5) . .
Cl1 Se1 Cl2 83.71(4) . .
Cl2 Se1 Cl2 86.13(5) 2_556 .
Cl7 Se2 Cl8 96.85(7) . .
Cl7 Se2 Cl6 95.47(7) . .
Cl8 Se2 Cl6 94.93(7) . .
Cl7 Se2 Cl1 89.74(6) . .
Cl8 Se2 Cl1 172.11(5) . .
Cl6 Se2 Cl1 88.73(6) . .
Cl7 Se2 Cl2 88.56(5) . .
Cl8 Se2 Cl2 90.23(5) . .
Cl6 Se2 Cl2 173.03(6) . .
Cl1 Se2 Cl2 85.59(5) . .
Cl7 Se2 Cl1 171.21(6) . 2_556
Cl8 Se2 Cl1 89.19(6) . 2_556
Cl6 Se2 Cl1 90.36(6) . 2_556
Cl1 Se2 Cl1 83.80(5) . 2_556
Cl2 Se2 Cl1 85.02(5) . 2_556
Se2 Cl1 Se1 96.12(5) . .
Se2 Cl2 Se1 94.16(4) . .

loop_
_geom_bond_atom_site_label_1
_geom_bond_atom_site_label_2
_geom_bond_distance
_geom_bond_site_symmetry_2
Se1 Cl4 2.1541(19) .
Se1 Cl3 2.1573(16) .
Se1 Cl5 2.1757(17) .
Se1 Cl1 2.7464(17) .
Se1 Cl2 2.7966(16) 2_556
Se1 Cl2 2.828(2) .
Se2 Cl7 2.1661(17) .
Se2 Cl8 2.1736(19) .
Se2 Cl6 2.1884(17) .
Se2 Cl1 2.736(2) .
Se2 Cl2 2.7398(17) .
Se2 Cl1 2.7669(16) 2_556
